data_7244520
loop_
_publ_author_name
'Chatziadi, Argyro'
'Sko\<repov\'a, Eli\<ska'
'Kohout, Martin'
'Ridvan, Lud\<ek'
'\<So\'o\<s, Miroslav'

_publ_section_title
;
 Exploring the polymorphism of sofosbuvir via mechanochemistry: effect of
 milling jar geometry and material
;
_journal_name_full CrystEngComm
_journal_paper_doi 10.1039/D1CE01561C
_journal_year 2022
_chemical_absolute_configuration ad
_chemical_formula_moiety 'C11 H15.50 F0.50 N1.50 O5 P0.50'
_chemical_formula_sum 'C11 H15.5 F0.5 N1.5 O5 P0.5'
_chemical_formula_weight 273.74
_chemical_name_systematic 'sofosbuvir hydrate'
_space_group_IT_number 19
_space_group_name_Hall 'P 2ac 2ab'
_space_group_name_H-M_alt 'P 21 21 21'
_symmetry_cell_setting orthorhombic
_symmetry_space_group_name_H-M 'P 21 21 21'
_atom_sites_solution_hydrogens difmap
_atom_sites_solution_primary direct
_audit_update_record
;
2021-09-17 deposited with the CCDC.	2022-02-24 downloaded from the CCDC.
;
_cell_angle_alpha 90
_cell_angle_beta 90
_cell_angle_gamma 90
_cell_formula_units_Z 8
_cell_length_a 9.187550(8)
_cell_length_b 13.996380(9)
_cell_length_c 20.528931(11)
_cell_measurement_reflns_used 41742
_cell_measurement_temperature 120
_cell_measurement_theta_max 68
_cell_measurement_theta_min 4
_cell_volume 2639.865(3)
_computing_cell_refinement
; 
 CrysAlisPro (Rigaku Oxford Diffraction, 2017) 
;
_computing_data_collection 'Gemini, (Oxford Diffraction, 2006)'
_computing_data_reduction
; 
 CrysAlisPro (Rigaku Oxford Diffraction, 2017) 
;
_computing_molecular_graphics 'CAMERON (Watkin et al., 1996)'
_computing_publication_material 'CRYSTALS (Betteridge et al., 2003)'
_computing_structure_refinement 'CRYSTALS (Betteridge et al., 2003)'
_computing_structure_solution 'SIR92 (Altomare et al., 1994)'
_diffrn_ambient_pressure 100
_diffrn_ambient_temperature 120
_diffrn_measured_fraction_theta_full 0.999
_diffrn_measured_fraction_theta_max 0.999
_diffrn_measurement_device Area
_diffrn_measurement_device_type 'Oxford Diffraction Gemini'
_diffrn_measurement_method \w
_diffrn_radiation_monochromator graphite
_diffrn_radiation_type 'Cu K\a'
_diffrn_radiation_wavelength 1.54184
_diffrn_reflns_av_R_equivalents 0.067
_diffrn_reflns_av_unetI/netI 0.061
_diffrn_reflns_limit_h_max 10
_diffrn_reflns_limit_h_min -11
_diffrn_reflns_limit_k_max 16
_diffrn_reflns_limit_k_min -16
_diffrn_reflns_limit_l_max 24
_diffrn_reflns_limit_l_min -24
_diffrn_reflns_number 57181
_diffrn_reflns_theta_full 67.595
_diffrn_reflns_theta_max 67.595
_diffrn_reflns_theta_min 3.822
_diffrn_standards_number 0
_exptl_absorpt_coefficient_mu 1.505
_exptl_absorpt_correction_T_max 0.58
_exptl_absorpt_correction_T_min 0.02
_exptl_absorpt_correction_type psi-scan
_exptl_absorpt_process_details
; 
 CrysAlisPro (Rigaku Oxford Diffraction, 2017) 
;
_exptl_crystal_colour colourless
_exptl_crystal_density_diffrn 1.377
_exptl_crystal_density_meas ?
_exptl_crystal_density_method 'not measured'
_exptl_crystal_description block
_exptl_crystal_F_000 1152
_exptl_crystal_size_max 0.763
_exptl_crystal_size_mid 0.466
_exptl_crystal_size_min 0.366
_refine_diff_density_max 0.21
_refine_diff_density_min -0.27
_refine_ls_abs_structure_details
; 
 Parsons, Flack & Wagner (2013), 
 2030 Friedel Pairs 
;
_refine_ls_abs_structure_Flack 0.027(6)
_refine_ls_extinction_coef 90(6)
_refine_ls_extinction_method 'Larson (1970), Equation 22'
_refine_ls_goodness_of_fit_ref 1.0189
_refine_ls_hydrogen_treatment mixed
_refine_ls_matrix_type full
_refine_ls_number_parameters 356
_refine_ls_number_reflns 4741
_refine_ls_number_restraints 14
_refine_ls_R_factor_all 0.0290
_refine_ls_R_factor_gt 0.0287
_refine_ls_shift/su_max 0.0006886
_refine_ls_shift/su_mean 0.0000419
_refine_ls_structure_factor_coef Fsqd
_refine_ls_weighting_details
;
 Method= Modified Sheldrick 
 w=1/[\s^2^(F^2^) + ( 0.04P)^2^ + 0.85P] 
 ,where P=(max(Fo^2^,0) + 2Fc^2^)/3 
;
_refine_ls_weighting_scheme calc
_refine_ls_wR_factor_all 0.0747
_refine_ls_wR_factor_gt 0.0743
_refine_ls_wR_factor_ref 0.0747
_reflns_limit_h_max 11
_reflns_limit_h_min -10
_reflns_limit_k_max 16
_reflns_limit_k_min 0
_reflns_limit_l_max 24
_reflns_limit_l_min 0
_reflns_number_gt 4694
_reflns_number_total 4741
_reflns_threshold_expression I>2.0\s(I)
_oxford_diffrn_Wilson_B_factor 1.94
_oxford_diffrn_Wilson_scale 0.06
_oxford_refine_ls_r_factor_ref 0.0290
_oxford_refine_ls_scale 3.96(4)
_oxford_reflns_number_all 4741
_cod_data_source_file d1ce01561c2.cif
_cod_data_source_block I
_cod_depositor_comments
;
The following automatic conversions were performed:

data item '_exptl_crystal_density_meas' value 'not measured' was
changed to '?' -- the value is perceived as not measured.

Automatic conversion script
Id: cif_fix_values 7556 2019-12-06 15:28:31Z antanas 
;
_cod_original_sg_symbol_H-M 'P 21 21 21 '
_cod_original_formula_sum 'C11 H15.50 F0.50 N1.50 O5 P0.50'
_cod_database_code 7244520
_oxford_refine_reflns_threshold_expression_ref I>-3.0\s(I)
_oxford_hooft_y 0.023(6)
_oxford_bijvoet_difference 0.027(6)
_oxford_refined_flack_x 0.034(17)

loop_
_symmetry_equiv_pos_as_xyz
x,y,z
-x+1/2,-y,z+1/2
x+1/2,-y+1/2,-z
-x,y+1/2,-z+1/2

loop_
_atom_site_label
_atom_site_type_symbol
_atom_site_fract_x
_atom_site_fract_y
_atom_site_fract_z
_atom_site_U_iso_or_equiv
_atom_site_occupancy
_atom_site_adp_type
_atom_site_refinement_flags_posn
_atom_site_refinement_flags_adp
_atom_site_refinement_flags_occupancy
_atom_site_disorder_assembly
_atom_site_disorder_group
_atom_site_attached_hydrogens
C1 C 0.9994(3) 0.27152(18) 0.35046(13) 0.0598 1.0000 Uani . . . . . .
C2 C 1.0674(2) 0.36680(15) 0.33491(9) 0.0343 1.0000 Uani . . . . . .
C3 C 1.1834(2) 0.36233(16) 0.28290(11) 0.0352 1.0000 Uani . . . . . .
O4 O 0.95318(14) 0.42859(9) 0.30792(6) 0.0273 1.0000 Uani . . . . . .
C5 C 0.87763(19) 0.48183(12) 0.34934(9) 0.0232 1.0000 Uani . . . . . .
O6 O 0.89849(17) 0.48603(12) 0.40709(6) 0.0415 1.0000 Uani . . . . . .
C7 C 0.76703(19) 0.54172(12) 0.31252(8) 0.0210 1.0000 Uani D . . . . .
C8 C 0.8458(2) 0.61814(13) 0.27326(9) 0.0276 1.0000 Uani . . . . . .
N9 N 0.66298(16) 0.58227(11) 0.35880(7) 0.0243 1.0000 Uani D . . . . .
P10 P 0.49047(5) 0.59248(3) 0.34530(2) 0.0206 1.0000 Uani D . . . . .
O11 O 0.44918(14) 0.55198(9) 0.28195(6) 0.0277 1.0000 Uani . . . . . .
O12 O 0.40413(14) 0.55240(9) 0.40614(6) 0.0294 1.0000 Uani . . . . . .
C13 C 0.4013(2) 0.45614(13) 0.42520(9) 0.0276 1.0000 Uani . . . . . .
C14 C 0.4826(3) 0.38539(14) 0.39476(10) 0.0374 1.0000 Uani . . . . . .
C15 C 0.4714(3) 0.29245(15) 0.41697(11) 0.0464 1.0000 Uani . . . . . .
C16 C 0.3815(4) 0.27136(16) 0.46883(12) 0.0567 1.0000 Uani . . . . . .
C17 C 0.3021(4) 0.34243(17) 0.49842(11) 0.0544 1.0000 Uani . . . . . .
C18 C 0.3103(3) 0.43603(15) 0.47641(10) 0.0364 1.0000 Uani . . . . . .
O19 O 0.44469(13) 0.70000(8) 0.35692(6) 0.0224 1.0000 Uani . . . . . .
C20 C 0.5058(2) 0.77065(12) 0.31350(8) 0.0223 1.0000 Uani . . . . . .
C21 C 0.43138(19) 0.86499(12) 0.32442(8) 0.0193 1.0000 Uani . . . . . .
O22 O 0.28027(13) 0.85469(9) 0.30664(5) 0.0212 1.0000 Uani . . . . . .
C23 C 0.19357(17) 0.91785(11) 0.34431(8) 0.0183 1.0000 Uani . . . . . .
C24 C 0.29646(18) 0.96928(11) 0.39200(8) 0.0185 1.0000 Uani . . . . . .
C25 C 0.42827(18) 0.90265(12) 0.39428(8) 0.0184 1.0000 Uani . . . . . .
O26 O 0.55922(13) 0.94621(9) 0.41435(6) 0.0227 1.0000 Uani D . . . . .
F27 F 0.34271(11) 1.05167(7) 0.35731(5) 0.0236 1.0000 Uani . . . . . .
C28 C 0.2338(2) 1.00106(13) 0.45589(8) 0.0238 1.0000 Uani . . . . . .
N29 N 0.07856(15) 0.86198(10) 0.37664(7) 0.0186 1.0000 Uani . . . . . .
C30 C -0.05495(18) 0.90604(12) 0.38315(8) 0.0207 1.0000 Uani D . . . . .
N31 N -0.15997(16) 0.85154(10) 0.41296(7) 0.0220 1.0000 Uani D . . . . .
C32 C -0.14366(19) 0.75961(12) 0.43805(8) 0.0212 1.0000 Uani D . . . . .
C33 C -0.00039(19) 0.72062(12) 0.43061(8) 0.0217 1.0000 Uani . . . . . .
C34 C 0.10352(18) 0.77128(12) 0.40072(8) 0.0198 1.0000 Uani . . . . . .
O35 O -0.07759(14) 0.98726(9) 0.36383(6) 0.0266 1.0000 Uani . . . . . .
O36 O -0.24897(14) 0.71956(9) 0.46229(6) 0.0278 1.0000 Uani . . . . . .
O37 O 0.33794(14) 0.59208(9) 0.15825(7) 0.0283 1.0000 Uani D . . . . .
H11 H 0.9273 0.2808 0.3846 0.0900 1.0000 Uiso R . . . . .
H12 H 1.0741 0.2298 0.3672 0.0895 1.0000 Uiso R . . . . .
H13 H 0.9526 0.2432 0.3127 0.0892 1.0000 Uiso R . . . . .
H21 H 1.1052 0.3972 0.3752 0.0411 1.0000 Uiso R . . . . .
H31 H 1.2216 0.4250 0.2737 0.0523 1.0000 Uiso R . . . . .
H33 H 1.2604 0.3222 0.2973 0.0523 1.0000 Uiso R . . . . .
H32 H 1.1414 0.3355 0.2435 0.0525 1.0000 Uiso R . . . . .
H71 H 0.7125 0.5001 0.2837 0.0251 1.0000 Uiso R . . . . .
H81 H 0.7749 0.6536 0.2473 0.0413 1.0000 Uiso R . . . . .
H83 H 0.8938 0.6628 0.3025 0.0414 1.0000 Uiso R . . . . .
H82 H 0.9176 0.5889 0.2456 0.0413 1.0000 Uiso R . . . . .
H141 H 0.5436 0.4009 0.3586 0.0461 1.0000 Uiso R . . . . .
H151 H 0.5226 0.2421 0.3969 0.0562 1.0000 Uiso R . . . . .
H161 H 0.3783 0.2081 0.4853 0.0667 1.0000 Uiso R . . . . .
H171 H 0.2379 0.3291 0.5328 0.0665 1.0000 Uiso R . . . . .
H181 H 0.2512 0.4843 0.4948 0.0429 1.0000 Uiso R . . . . .
H202 H 0.6078 0.7801 0.3231 0.0252 1.0000 Uiso R . . . . .
H201 H 0.4940 0.7495 0.2680 0.0254 1.0000 Uiso R . . . . .
H211 H 0.4799 0.9117 0.2965 0.0223 1.0000 Uiso R . . . . .
H231 H 0.1414 0.9642 0.3157 0.0196 1.0000 Uiso R . . . . .
H251 H 0.4083 0.8504 0.4242 0.0212 1.0000 Uiso R . . . . .
H281 H 0.3083 1.0350 0.4787 0.0362 1.0000 Uiso R . . . . .
H282 H 0.1554 1.0439 0.4486 0.0350 1.0000 Uiso R . . . . .
H283 H 0.2006 0.9461 0.4807 0.0350 1.0000 Uiso R . . . . .
H331 H 0.0208 0.6594 0.4465 0.0269 1.0000 Uiso R . . . . .
H341 H 0.1977 0.7459 0.3948 0.0226 1.0000 Uiso R . . . . .
H371 H 0.257(2) 0.5664(17) 0.1567(12) 0.0416(19) 1.0000 Uiso D . . . . .
H311 H -0.2438(17) 0.8769(11) 0.4167(9) 0.0256(19) 1.0000 Uiso D . . . . .
H372 H 0.362(3) 0.5814(18) 0.1963(9) 0.0431(19) 1.0000 Uiso D . . . . .
H261 H 0.581(3) 0.9935(13) 0.3917(10) 0.0345(19) 1.0000 Uiso D . . . . .
H91 H 0.6994(17) 0.6062(15) 0.3947(8) 0.0300(19) 1.0000 Uiso D . . . . .

loop_
_atom_site_aniso_label
_atom_site_aniso_U_11
_atom_site_aniso_U_22
_atom_site_aniso_U_33
_atom_site_aniso_U_23
_atom_site_aniso_U_13
_atom_site_aniso_U_12
C1 0.0760(18) 0.0465(13) 0.0568(15) 0.0195(12) 0.0336(15) 0.0265(14)
C2 0.0376(11) 0.0404(11) 0.0250(9) -0.0054(8) -0.0051(9) 0.020(1)
C3 0.0261(10) 0.0337(10) 0.0458(12) -0.0085(9) -0.0000(9) 0.0059(8)
O4 0.0300(7) 0.0295(7) 0.0224(6) -0.0074(5) -0.0034(5) 0.0119(5)
C5 0.0247(8) 0.0232(8) 0.0216(9) -0.0052(7) 0.0032(7) 0.0012(7)
O6 0.0496(9) 0.0566(9) 0.0184(6) -0.0029(6) -0.0001(6) 0.0257(8)
C7 0.0228(8) 0.0217(8) 0.0184(8) -0.0067(7) 0.0009(7) 0.0036(7)
C8 0.0344(10) 0.0233(9) 0.0252(9) -0.0037(7) 0.0009(8) -0.0002(8)
N9 0.0255(8) 0.0266(8) 0.0209(7) -0.0100(6) -0.0007(6) 0.0044(6)
P10 0.0218(2) 0.0167(2) 0.0232(2) -0.00211(16) 0.00343(18) 0.00166(17)
O11 0.0254(6) 0.0271(6) 0.0307(7) -0.0073(5) -0.0033(5) 0.0015(5)
O12 0.0368(7) 0.0179(6) 0.0336(7) 0.0044(5) 0.0138(6) 0.0015(6)
C13 0.0369(10) 0.0197(9) 0.0264(9) 0.0042(7) -0.0076(8) -0.0042(8)
C14 0.0467(12) 0.0256(9) 0.0399(11) 0.0016(8) -0.0039(10) 0.0032(9)
C15 0.0700(17) 0.0240(10) 0.0451(12) -0.0003(9) -0.0172(12) 0.0060(11)
C16 0.102(2) 0.0246(11) 0.0439(13) 0.0089(10) -0.0135(14) -0.0094(13)
C17 0.088(2) 0.0420(13) 0.0327(12) 0.0107(10) 0.0025(12) -0.0192(13)
C18 0.0510(13) 0.0306(10) 0.0276(10) 0.0028(8) -0.0001(9) -0.0115(9)
O19 0.0239(6) 0.0156(6) 0.0278(6) 0.0016(5) 0.0087(5) 0.0027(5)
C20 0.0213(8) 0.0199(8) 0.0258(8) 0.0020(7) 0.0077(7) -0.0018(7)
C21 0.0177(8) 0.0187(8) 0.0214(8) 0.0031(6) 0.0022(7) -0.0008(7)
O22 0.0193(6) 0.0251(6) 0.0191(6) -0.0033(5) 0.0010(5) 0.0012(5)
C23 0.0174(8) 0.0196(8) 0.0179(7) 0.0013(6) 0.0008(6) 0.0018(6)
C24 0.0197(8) 0.0153(8) 0.0205(8) 0.0037(6) 0.0004(7) -0.0012(6)
C25 0.0181(8) 0.0168(7) 0.0204(8) 0.0031(6) -0.0002(6) -0.0007(7)
O26 0.0178(6) 0.0198(6) 0.0305(6) 0.0029(5) -0.0041(5) -0.0017(5)
F27 0.0227(5) 0.0174(5) 0.0306(5) 0.0076(4) 0.0004(4) -0.0007(4)
C28 0.0262(9) 0.0231(8) 0.0221(8) -0.0031(7) -0.0001(7) 0.0029(7)
N29 0.0178(7) 0.0194(7) 0.0186(7) 0.0028(6) -0.0003(6) -0.0007(6)
C30 0.0185(8) 0.0225(8) 0.0210(8) -0.0001(7) -0.0015(6) 0.0002(7)
N31 0.0171(7) 0.0234(7) 0.0255(7) -0.0009(6) 0.0016(6) 0.0010(6)
C32 0.0279(9) 0.0205(8) 0.0151(8) -0.0042(6) -0.0001(7) -0.0053(7)
C33 0.0249(8) 0.0203(8) 0.0200(8) 0.0018(7) -0.0025(7) -0.0031(7)
C34 0.0190(8) 0.0207(8) 0.0197(8) 0.0003(7) -0.0031(7) 0.0007(6)
O35 0.0208(6) 0.0245(6) 0.0345(7) 0.0051(5) 0.0007(5) 0.0042(5)
O36 0.0267(6) 0.0287(7) 0.0281(6) -0.0036(5) 0.0078(5) -0.0073(6)
O37 0.0234(6) 0.0267(6) 0.0348(7) -0.0024(6) -0.0025(6) -0.0006(5)

loop_
_atom_type_symbol
_atom_type_scat_dispersion_real
_atom_type_scat_dispersion_imag
_atom_type_scat_Cromer_Mann_a1
_atom_type_scat_Cromer_Mann_b1
_atom_type_scat_Cromer_Mann_a2
_atom_type_scat_Cromer_Mann_b2
_atom_type_scat_Cromer_Mann_a3
_atom_type_scat_Cromer_Mann_b3
_atom_type_scat_Cromer_Mann_a4
_atom_type_scat_Cromer_Mann_b4
_atom_type_scat_Cromer_Mann_c
_atom_type_scat_source
C 0.0181 0.0091 2.3100 20.8439 1.0200 10.2075 1.5886 0.5687 0.8650 51.6512 0.2156 'International Tables Vol C 4.2.6.8 and 6.1.1.4'
H 0.0000 0.0000 0.4930 10.5109 0.3229 26.1257 0.1402 3.1424 0.0408 57.7998 0.0030 'International Tables Vol C 4.2.6.8 and 6.1.1.4'
N 0.0311 0.0180 12.2126 0.0057 3.1322 9.8933 2.0125 28.9975 1.1663 0.5826 -11.5290 'International Tables Vol C 4.2.6.8 and 6.1.1.4'
O 0.0492 0.0322 3.0485 13.2771 2.2868 5.7011 1.5463 0.3239 0.8670 32.9089 0.2508 'International Tables Vol C 4.2.6.8 and 6.1.1.4'
F 0.0727 0.0534 3.5392 10.2825 2.6412 4.2944 1.5170 0.2615 1.0243 26.1476 0.2776 'International Tables Vol C 4.2.6.8 and 6.1.1.4'
P 0.2955 0.4335 6.4345 1.9067 4.1791 27.1570 1.7800 0.5260 1.4908 68.1645 1.1149 'International Tables Vol C 4.2.6.8 and 6.1.1.4'

loop_
_geom_angle_atom_site_label_1
_geom_angle_site_symmetry_1
_geom_angle_atom_site_label_2
_geom_angle_site_symmetry_2
_geom_angle_atom_site_label_3
_geom_angle_site_symmetry_3
_geom_angle
_geom_angle_publ_flag
C2 . C1 . H11 . 108.4 no
C2 . C1 . H12 . 108.4 no
H11 . C1 . H12 . 108.1 no
C2 . C1 . H13 . 112.1 no
H11 . C1 . H13 . 109.1 no
H12 . C1 . H13 . 110.6 no
C1 . C2 . C3 . 113.94(18) yes
C1 . C2 . O4 . 107.73(18) yes
C3 . C2 . O4 . 105.18(15) yes
C1 . C2 . H21 . 110.4 no
C3 . C2 . H21 . 111.1 no
O4 . C2 . H21 . 108.1 no
C2 . C3 . H31 . 111.0 no
C2 . C3 . H33 . 109.2 no
H31 . C3 . H33 . 109.1 no
C2 . C3 . H32 . 108.9 no
H31 . C3 . H32 . 109.4 no
H33 . C3 . H32 . 109.1 no
C2 . O4 . C5 . 117.57(14) yes
O4 . C5 . O6 . 125.18(17) yes
O4 . C5 . C7 . 109.94(14) yes
O6 . C5 . C7 . 124.77(16) yes
C5 . C7 . C8 . 109.47(15) yes
C5 . C7 . N9 . 109.16(14) yes
C8 . C7 . N9 . 112.46(14) yes
C5 . C7 . H71 . 108.5 no
C8 . C7 . H71 . 110.2 no
N9 . C7 . H71 . 106.9 no
C7 . C8 . H81 . 109.2 no
C7 . C8 . H83 . 109.9 no
H81 . C8 . H83 . 108.3 no
C7 . C8 . H82 . 109.9 no
H81 . C8 . H82 . 110.5 no
H83 . C8 . H82 . 109.1 no
C7 . N9 . P10 . 124.36(12) yes
C7 . N9 . H91 . 116.5(10) no
P10 . N9 . H91 . 119.0(10) no
N9 . P10 . O11 . 111.79(7) yes
N9 . P10 . O12 . 108.98(8) yes
O11 . P10 . O12 . 115.64(8) yes
N9 . P10 . O19 . 108.63(7) yes
O11 . P10 . O19 . 115.61(7) yes
O12 . P10 . O19 . 94.87(6) yes
P10 . O12 . C13 . 124.74(12) yes
O12 . C13 . C14 . 123.30(17) yes
O12 . C13 . C18 . 114.96(17) yes
C14 . C13 . C18 . 121.74(18) yes
C13 . C14 . C15 . 118.8(2) yes
C13 . C14 . H141 . 120.2 no
C15 . C14 . H141 . 120.9 no
C14 . C15 . C16 . 120.1(2) yes
C14 . C15 . H151 . 121.5 no
C16 . C15 . H151 . 118.5 no
C15 . C16 . C17 . 120.2(2) yes
C15 . C16 . H161 . 119.6 no
C17 . C16 . H161 . 120.1 no
C16 . C17 . C18 . 120.7(2) yes
C16 . C17 . H171 . 121.4 no
C18 . C17 . H171 . 117.8 no
C17 . C18 . C13 . 118.4(2) yes
C17 . C18 . H181 . 120.9 no
C13 . C18 . H181 . 120.6 no
P10 . O19 . C20 . 117.06(10) yes
O19 . C20 . C21 . 109.39(13) yes
O19 . C20 . H202 . 110.1 no
C21 . C20 . H202 . 106.9 no
O19 . C20 . H201 . 109.6 no
C21 . C20 . H201 . 110.8 no
H202 . C20 . H201 . 110.0 no
C20 . C21 . O22 . 108.20(14) yes
C20 . C21 . C25 . 116.81(14) yes
O22 . C21 . C25 . 104.71(13) yes
C20 . C21 . H211 . 107.0 no
O22 . C21 . H211 . 110.9 no
C25 . C21 . H211 . 109.2 no
C21 . O22 . C23 . 109.88(12) yes
O22 . C23 . C24 . 107.05(13) yes
O22 . C23 . N29 . 108.52(13) yes
C24 . C23 . N29 . 113.71(13) yes
O22 . C23 . H231 . 110.7 no
C24 . C23 . H231 . 111.5 no
N29 . C23 . H231 . 105.4 no
C23 . C24 . C25 . 102.74(13) yes
C23 . C24 . F27 . 104.14(12) yes
C25 . C24 . F27 . 105.87(12) yes
C23 . C24 . C28 . 117.34(14) yes
C25 . C24 . C28 . 117.26(14) yes
F27 . C24 . C28 . 108.21(13) yes
C24 . C25 . C21 . 101.33(13) yes
C24 . C25 . O26 . 114.89(13) yes
C21 . C25 . O26 . 114.04(14) yes
C24 . C25 . H251 . 109.2 no
C21 . C25 . H251 . 109.7 no
O26 . C25 . H251 . 107.5 no
C25 . O26 . H261 . 112.9(16) no
C24 . C28 . H281 . 107.5 no
C24 . C28 . H282 . 109.9 no
H281 . C28 . H282 . 107.9 no
C24 . C28 . H283 . 110.2 no
H281 . C28 . H283 . 111.2 no
H282 . C28 . H283 . 110.1 no
C23 . N29 . C30 . 116.38(13) yes
C23 . N29 . C34 . 122.02(14) yes
C30 . N29 . C34 . 121.58(14) yes
N29 . C30 . N31 . 114.80(14) yes
N29 . C30 . O35 . 122.40(15) yes
N31 . C30 . O35 . 122.80(16) yes
C30 . N31 . C32 . 126.98(15) yes
C30 . N31 . H311 . 116.4(10) no
C32 . N31 . H311 . 116.7(10) no
N31 . C32 . C33 . 114.26(15) yes
N31 . C32 . O36 . 119.20(16) yes
C33 . C32 . O36 . 126.52(16) yes
C32 . C33 . C34 . 120.16(16) yes
C32 . C33 . H331 . 120.1 no
C34 . C33 . H331 . 119.7 no
N29 . C34 . C33 . 122.18(16) yes
N29 . C34 . H341 . 116.9 no
C33 . C34 . H341 . 121.0 no
H371 . O37 . H372 . 101(2) no

loop_
_geom_bond_atom_site_label_1
_geom_bond_site_symmetry_1
_geom_bond_atom_site_label_2
_geom_bond_site_symmetry_2
_geom_bond_distance
_geom_bond_publ_flag
C1 . C2 . 1.507(3) yes
C1 . H11 . 0.973 no
C1 . H12 . 0.964 no
C1 . H13 . 0.970 no
C2 . C3 . 1.510(3) yes
C2 . O4 . 1.469(2) yes
C2 . H21 . 0.993 no
C3 . H31 . 0.964 no
C3 . H33 . 0.950 no
C3 . H32 . 0.972 no
O4 . C5 . 1.327(2) yes
C5 . O6 . 1.202(2) yes
C5 . C7 . 1.519(2) yes
C7 . C8 . 1.522(2) yes
C7 . N9 . 1.462(2) yes
C7 . H71 . 0.969 no
C8 . H81 . 0.978 no
C8 . H83 . 0.972 no
C8 . H82 . 0.962 no
N9 . P10 . 1.6153(15) yes
N9 . H91 . 0.876(15) no
P10 . O11 . 1.4686(13) yes
P10 . O12 . 1.5822(13) yes
P10 . O19 . 1.5808(11) yes
O12 . C13 . 1.403(2) yes
C13 . C14 . 1.389(3) yes
C13 . C18 . 1.372(3) yes
C14 . C15 . 1.382(3) yes
C14 . H141 . 0.954 no
C15 . C16 . 1.379(4) yes
C15 . H151 . 0.943 no
C16 . C17 . 1.375(4) yes
C16 . H161 . 0.948 no
C17 . C18 . 1.388(3) yes
C17 . H171 . 0.938 no
C18 . H181 . 0.946 no
O19 . C20 . 1.445(2) yes
C20 . C21 . 1.504(2) yes
C20 . H202 . 0.966 no
C20 . H201 . 0.986 no
C21 . O22 . 1.443(2) yes
C21 . C25 . 1.528(2) yes
C21 . H211 . 0.977 no
O22 . C23 . 1.419(2) yes
C23 . C24 . 1.540(2) yes
C23 . N29 . 1.473(2) yes
C23 . H231 . 0.998 no
C24 . C25 . 1.529(2) yes
C24 . F27 . 1.4205(18) yes
C24 . C28 . 1.500(2) yes
C25 . O26 . 1.410(2) yes
C25 . H251 . 0.972 no
O26 . H261 . 0.834(15) no
C28 . H281 . 0.956 no
C28 . H282 . 0.949 no
C28 . H283 . 0.972 no
N29 . C30 . 1.379(2) yes
N29 . C34 . 1.382(2) yes
C30 . N31 . 1.374(2) yes
C30 . O35 . 1.222(2) yes
N31 . C32 . 1.394(2) yes
N31 . H311 . 0.852(15) no
C32 . C33 . 1.433(3) yes
C32 . O36 . 1.224(2) yes
C33 . C34 . 1.338(2) yes
C33 . H331 . 0.937 no
C34 . H341 . 0.944 no
O37 . H371 . 0.831(16) no
O37 . H372 . 0.824(16) no

loop_
_geom_hbond_atom_site_label_D
_geom_hbond_site_symmetry_D
_geom_hbond_atom_site_label_H
_geom_hbond_site_symmetry_H
_geom_hbond_atom_site_label_A
_geom_hbond_site_symmetry_A
_geom_hbond_angle_DHA
_geom_hbond_distance_DH
_geom_hbond_distance_HA
_geom_hbond_distance_DA
_geom_hbond_publ_flag
C28 . H281 . O6 3_466 130 0.96 2.50 3.199(3) yes
C34 . H341 . O19 . 167 0.94 2.48 3.410(3) yes
O37 . H371 . O35 4_545 167(2) 0.831 2.027 2.842(3) yes
N31 . H311 . O26 1_455 172.6(16) 0.852 2.054 2.900(3) yes
O37 . H372 . O11 . 171(3) 0.824 1.977 2.794(3) yes
O26 . H261 . O37 4_655 171(2) 0.834 1.872 2.699(3) yes
N9 . H91 . O36 1_655 154.8(18) 0.876 2.161 2.977(3) yes
